data_7132649
loop_
_publ_author_name
'Chen, Jianai'
'Wang, Haiyang'
'Yu, Yue'
'Liu, Jin'
'Zhao, Fengyi'
'Li, Weijun'
'Dong, Yujie'

_publ_section_title
;
 Sulphur-induced structural rearrangement in the self-sensitization
 photo-oxidation behaviour of phenothiazine-imidazole molecules.
;
_journal_issue 14
_journal_name_full 'Chemical communications (Cambridge, England)'
_journal_page_first 1888
_journal_page_last 1891
_journal_paper_doi 10.1039/d3cc06031d
_journal_volume 60
_journal_year 2024
_chemical_formula_sum 'C39 H27 N3 S'
_chemical_formula_weight 569.69
_space_group_crystal_system triclinic
_space_group_IT_number 2
_space_group_name_Hall '-P 1'
_space_group_name_H-M_alt 'P -1'
_atom_sites_solution_hydrogens geom
_audit_creation_method SHELXL-2014/7
_audit_update_record
;
2023-11-22 deposited with the CCDC.	2024-01-16 downloaded from the CCDC.
;
_cell_angle_alpha 90.812(5)
_cell_angle_beta 103.552(5)
_cell_angle_gamma 114.740(4)
_cell_formula_units_Z 2
_cell_length_a 10.141(4)
_cell_length_b 10.944(4)
_cell_length_c 15.802(6)
_cell_measurement_reflns_used 3881
_cell_measurement_temperature 296(2)
_cell_measurement_theta_max 27.59
_cell_measurement_theta_min 2.29
_cell_volume 1535.9(10)
_computing_cell_refinement 'Bruker SMART'
_computing_data_collection 'Bruker SMART'
_computing_data_reduction 'Bruker SAINT'
_computing_molecular_graphics 'Bruker SHELXTL'
_computing_publication_material 'Bruker SHELXTL'
_computing_structure_refinement 'SHELXL-2014/7 (Sheldrick, 2014)'
_computing_structure_solution 'Bruker SHELXTL'
_diffrn_ambient_temperature 296(2)
_diffrn_measured_fraction_theta_full 0.969
_diffrn_measured_fraction_theta_max 0.969
_diffrn_measurement_device_type 'CCD area detector'
_diffrn_measurement_method 'phi and omega scans'
_diffrn_radiation_type MoK\a
_diffrn_radiation_wavelength 0.71073
_diffrn_reflns_av_R_equivalents 0.0439
_diffrn_reflns_av_unetI/netI 0.0904
_diffrn_reflns_Laue_measured_fraction_full 0.969
_diffrn_reflns_Laue_measured_fraction_max 0.969
_diffrn_reflns_limit_h_max 12
_diffrn_reflns_limit_h_min -12
_diffrn_reflns_limit_k_max 13
_diffrn_reflns_limit_k_min -13
_diffrn_reflns_limit_l_max 18
_diffrn_reflns_limit_l_min -18
_diffrn_reflns_number 9941
_diffrn_reflns_point_group_measured_fraction_full 0.969
_diffrn_reflns_point_group_measured_fraction_max 0.969
_diffrn_reflns_theta_full 24.992
_diffrn_reflns_theta_max 24.992
_diffrn_reflns_theta_min 1.336
_exptl_absorpt_coefficient_mu 0.138
_exptl_absorpt_correction_type none
_exptl_crystal_colour COLORLESS
_exptl_crystal_density_diffrn 1.232
_exptl_crystal_description BLOCK
_exptl_crystal_F_000 596
_exptl_crystal_size_max 0.260
_exptl_crystal_size_mid 0.230
_exptl_crystal_size_min 0.120
_refine_diff_density_max 0.410
_refine_diff_density_min -0.427
_refine_diff_density_rms 0.069
_refine_ls_extinction_method none
_refine_ls_goodness_of_fit_ref 1.372
_refine_ls_hydrogen_treatment constr
_refine_ls_matrix_type full
_refine_ls_number_parameters 388
_refine_ls_number_reflns 5234
_refine_ls_number_restraints 0
_refine_ls_restrained_S_all 1.372
_refine_ls_R_factor_all 0.1725
_refine_ls_R_factor_gt 0.1296
_refine_ls_shift/su_max 0.000
_refine_ls_shift/su_mean 0.000
_refine_ls_structure_factor_coef Fsqd
_refine_ls_weighting_details 'w=1/[\s^2^(Fo^2^)+(0.0605P)^2^+4.9075P] where P=(Fo^2^+2Fc^2^)/3'
_refine_ls_weighting_scheme calc
_refine_ls_wR_factor_gt 0.2918
_refine_ls_wR_factor_ref 0.3013
_reflns_Friedel_coverage 0.000
_reflns_number_gt 3416
_reflns_number_total 5234
_reflns_threshold_expression 'I > 2\s(I)'
_cod_data_source_file d3cc06031d2.cif
_cod_data_source_block 1_CCDC3
_cod_depositor_comments 'Adding full bibliography for 7132645--7132649.cif.'
_cod_database_code 7132649
_shelx_shelxl_version_number 2014/7
_shelx_space_group_comment
; 
The symmetry employed for this shelxl refinement is uniquely defined 
by the following loop, which should always be used as a source of 
symmetry information in preference to the above space-group names. 
They are only intended as comments. 
;
_shelx_estimated_absorpt_t_min 0.965
_shelx_estimated_absorpt_t_max 0.984

loop_
_space_group_symop_operation_xyz
'x, y, z'
'-x, -y, -z'

loop_
_atom_site_label
_atom_site_type_symbol
_atom_site_fract_x
_atom_site_fract_y
_atom_site_fract_z
_atom_site_U_iso_or_equiv
_atom_site_adp_type
_atom_site_occupancy
_atom_site_site_symmetry_order
_atom_site_calc_flag
_atom_site_refinement_flags_posn
_atom_site_refinement_flags_adp
_atom_site_refinement_flags_occupancy
_atom_site_disorder_assembly
_atom_site_disorder_group
S1 S 0.4756(2) 0.21692(19) 0.84932(13) 0.0546(6) Uani 1 1 d . . . . .
N3 N 0.3279(6) 0.5682(5) 0.5440(3) 0.0314(13) Uani 1 1 d . . . . .
N2 N 0.2759(6) 0.3479(5) 0.5422(4) 0.0377(14) Uani 1 1 d . . . . .
N1 N 0.7089(6) 0.5028(6) 0.9398(4) 0.0407(15) Uani 1 1 d . . . . .
C27 C 0.1765(7) 0.5775(6) 0.3937(4) 0.0297(15) Uani 1 1 d . . . . .
C26 C 0.2315(7) 0.5025(7) 0.4609(4) 0.0326(16) Uani 1 1 d . . . . .
C13 C 0.6186(7) 0.4982(6) 0.8547(4) 0.0337(16) Uani 1 1 d . . . . .
C17 C 0.4160(7) 0.3709(7) 0.7250(4) 0.0370(17) Uani 1 1 d . . . . .
H17 H 0.3380 0.2886 0.6964 0.044 Uiso 1 1 calc R U . . .
C20 C 0.3861(7) 0.7124(7) 0.5741(4) 0.0329(16) Uani 1 1 d . . . . .
C7 C 0.8395(7) 0.6316(7) 0.9775(4) 0.0356(17) Uani 1 1 d . . . . .
C34 C 0.1053(7) 0.2486(7) 0.3935(4) 0.0367(16) Uani 1 1 d . . . . .
C19 C 0.3501(7) 0.4677(7) 0.5905(4) 0.0350(16) Uani 1 1 d . . . . .
C16 C 0.4425(7) 0.4868(7) 0.6824(4) 0.0332(16) Uani 1 1 d . . . . .
C5 C 0.6564(8) 0.4026(8) 0.9975(5) 0.0409(18) Uani 1 1 d . . . . .
C18 C 0.5025(7) 0.3743(7) 0.8089(4) 0.0357(17) Uani 1 1 d . . . . .
C33 C 0.2014(7) 0.3676(7) 0.4618(4) 0.0343(16) Uani 1 1 d . . . . .
C6 C 0.5457(7) 0.2709(7) 0.9646(5) 0.0401(18) Uani 1 1 d . . . . .
C8 C 0.9781(8) 0.6504(7) 0.9665(5) 0.0439(18) Uani 1 1 d . . . . .
H8 H 0.9869 0.5824 0.9357 0.053 Uiso 1 1 calc R U . . .
C21 C 0.5181(9) 0.8028(8) 0.5582(5) 0.052(2) Uani 1 1 d . . . . .
H21 H 0.5688 0.7738 0.5267 0.063 Uiso 1 1 calc R U . . .
C15 C 0.5604(8) 0.6086(7) 0.7276(4) 0.0433(19) Uani 1 1 d . . . . .
H15 H 0.5832 0.6874 0.7009 0.052 Uiso 1 1 calc R U . . .
C1 C 0.4971(9) 0.1746(8) 1.0202(6) 0.055(2) Uani 1 1 d . . . . .
H1 H 0.4213 0.0885 0.9971 0.066 Uiso 1 1 calc R U . . .
C28 C 0.0564(8) 0.6059(7) 0.3973(5) 0.048(2) Uani 1 1 d . . . . .
H28 H 0.0135 0.5835 0.4441 0.058 Uiso 1 1 calc R U . . .
C14 C 0.6446(8) 0.6134(7) 0.8128(4) 0.0433(18) Uani 1 1 d . . . . .
H14 H 0.7202 0.6963 0.8420 0.052 Uiso 1 1 calc R U . . .
C12 C 0.8258(9) 0.7333(8) 1.0230(5) 0.048(2) Uani 1 1 d . . . . .
H12 H 0.7326 0.7210 1.0299 0.058 Uiso 1 1 calc R U . . .
C11 C 0.9534(12) 0.8543(8) 1.0580(5) 0.062(2) Uani 1 1 d . . . . .
H11 H 0.9454 0.9230 1.0885 0.074 Uiso 1 1 calc R U . . .
C32 C 0.2377(9) 0.6138(8) 0.3227(5) 0.052(2) Uani 1 1 d . . . . .
H32 H 0.3183 0.5960 0.3189 0.063 Uiso 1 1 calc R U . . .
C4 C 0.7186(9) 0.4336(8) 1.0888(5) 0.054(2) Uani 1 1 d . . . . .
H4 H 0.7916 0.5205 1.1126 0.065 Uiso 1 1 calc R U . . .
C25 C 0.3065(9) 0.7537(8) 0.6181(5) 0.053(2) Uani 1 1 d . . . . .
H25 H 0.2162 0.6914 0.6270 0.063 Uiso 1 1 calc R U . . .
C10 C 1.0916(11) 0.8724(8) 1.0476(5) 0.062(3) Uani 1 1 d . . . . .
H10 H 1.1766 0.9531 1.0714 0.075 Uiso 1 1 calc R U . . .
C35 C 0.0471(10) 0.2566(8) 0.3062(5) 0.061(2) Uani 1 1 d . . . . .
H35 H 0.0663 0.3412 0.2876 0.073 Uiso 1 1 calc R U . . .
C30 C 0.0623(9) 0.7018(8) 0.2625(5) 0.059(2) Uani 1 1 d . . . . .
H30 H 0.0238 0.7432 0.2187 0.070 Uiso 1 1 calc R U . . .
C9 C 1.1038(9) 0.7719(9) 1.0022(6) 0.063(2) Uani 1 1 d . . . . .
H9 H 1.1971 0.7849 0.9951 0.075 Uiso 1 1 calc R U . . .
C31 C 0.1809(11) 0.6760(9) 0.2573(5) 0.063(2) Uani 1 1 d . . . . .
H31 H 0.2234 0.6998 0.2104 0.076 Uiso 1 1 calc R U . . .
C29 C -0.0003(9) 0.6676(9) 0.3311(6) 0.066(3) Uani 1 1 d . . . . .
H29 H -0.0812 0.6855 0.3339 0.079 Uiso 1 1 calc R U . . .
C39 C 0.0707(11) 0.1187(8) 0.4171(6) 0.074(3) Uani 1 1 d . . . . .
H39 H 0.1069 0.1092 0.4752 0.088 Uiso 1 1 calc R U . . .
C3 C 0.6720(11) 0.3352(10) 1.1436(6) 0.069(3) Uani 1 1 d . . . . .
H3 H 0.7162 0.3567 1.2037 0.083 Uiso 1 1 calc R U . . .
C2 C 0.5611(11) 0.2060(11) 1.1105(6) 0.071(3) Uani 1 1 d . . . . .
H2 H 0.5298 0.1411 1.1479 0.086 Uiso 1 1 calc R U . . .
C37 C -0.0717(10) 0.0135(9) 0.2716(6) 0.074(3) Uani 1 1 d . . . . .
H37 H -0.1311 -0.0641 0.2314 0.088 Uiso 1 1 calc R U . . .
C23 C 0.4965(15) 0.9823(9) 0.6348(7) 0.086(3) Uani 1 1 d . . . . .
H23 H 0.5338 1.0736 0.6554 0.103 Uiso 1 1 calc R U . . .
C22 C 0.5744(11) 0.9403(9) 0.5909(7) 0.077(3) Uani 1 1 d . . . . .
H22 H 0.6651 1.0030 0.5825 0.092 Uiso 1 1 calc R U . . .
C36 C -0.0399(11) 0.1394(10) 0.2456(5) 0.077(3) Uani 1 1 d . . . . .
H36 H -0.0765 0.1471 0.1872 0.092 Uiso 1 1 calc R U . . .
C24 C 0.3644(13) 0.8911(10) 0.6489(6) 0.081(3) Uani 1 1 d . . . . .
H24 H 0.3127 0.9208 0.6792 0.097 Uiso 1 1 calc R U . . .
C38 C -0.0153(12) 0.0036(9) 0.3571(7) 0.092(4) Uani 1 1 d . . . . .
H38 H -0.0349 -0.0814 0.3751 0.110 Uiso 1 1 calc R U . . .

loop_
_atom_site_aniso_label
_atom_site_aniso_U_11
_atom_site_aniso_U_22
_atom_site_aniso_U_33
_atom_site_aniso_U_23
_atom_site_aniso_U_13
_atom_site_aniso_U_12
S1 0.0584(13) 0.0367(11) 0.0471(12) 0.0151(9) -0.0053(10) 0.0099(10)
N3 0.036(3) 0.031(3) 0.026(3) 0.003(2) 0.004(2) 0.016(3)
N2 0.044(3) 0.031(3) 0.034(3) 0.005(3) 0.002(3) 0.017(3)
N1 0.036(3) 0.049(4) 0.032(3) 0.015(3) 0.005(3) 0.016(3)
C27 0.032(4) 0.028(4) 0.022(3) -0.001(3) 0.002(3) 0.009(3)
C26 0.029(4) 0.039(4) 0.027(4) 0.005(3) 0.004(3) 0.014(3)
C13 0.027(3) 0.029(4) 0.039(4) 0.011(3) 0.006(3) 0.009(3)
C17 0.030(4) 0.032(4) 0.041(4) 0.004(3) 0.006(3) 0.007(3)
C20 0.041(4) 0.035(4) 0.022(3) 0.007(3) 0.003(3) 0.019(4)
C7 0.035(4) 0.042(4) 0.024(3) 0.009(3) -0.003(3) 0.018(3)
C34 0.036(4) 0.034(4) 0.033(4) 0.002(3) 0.011(3) 0.007(3)
C19 0.035(4) 0.038(4) 0.033(4) 0.006(3) 0.005(3) 0.018(3)
C16 0.030(4) 0.035(4) 0.032(4) 0.008(3) 0.005(3) 0.014(3)
C5 0.035(4) 0.063(5) 0.040(4) 0.015(4) 0.014(3) 0.033(4)
C18 0.036(4) 0.036(4) 0.038(4) 0.021(3) 0.012(3) 0.016(3)
C33 0.036(4) 0.039(4) 0.027(4) 0.005(3) 0.008(3) 0.015(3)
C6 0.029(4) 0.049(5) 0.043(4) 0.014(4) 0.007(3) 0.018(4)
C8 0.041(4) 0.043(4) 0.050(5) 0.009(4) 0.011(4) 0.021(4)
C21 0.049(5) 0.045(5) 0.055(5) 0.011(4) 0.014(4) 0.013(4)
C15 0.052(5) 0.035(4) 0.039(4) 0.017(3) 0.006(4) 0.018(4)
C1 0.043(5) 0.056(5) 0.072(6) 0.036(5) 0.025(4) 0.021(4)
C28 0.054(5) 0.051(5) 0.053(5) 0.024(4) 0.028(4) 0.028(4)
C14 0.042(4) 0.041(4) 0.033(4) -0.001(3) -0.006(3) 0.013(4)
C12 0.060(5) 0.054(5) 0.043(4) 0.016(4) 0.020(4) 0.032(4)
C11 0.107(8) 0.048(5) 0.035(5) 0.007(4) 0.018(5) 0.038(6)
C32 0.057(5) 0.071(6) 0.048(5) 0.024(4) 0.028(4) 0.038(5)
C4 0.065(5) 0.062(5) 0.037(4) 0.014(4) 0.013(4) 0.030(4)
C25 0.063(5) 0.046(5) 0.049(5) -0.001(4) 0.015(4) 0.023(4)
C10 0.066(6) 0.041(5) 0.049(5) 0.017(4) -0.001(5) 0.002(5)
C35 0.076(6) 0.048(5) 0.036(5) 0.006(4) 0.010(4) 0.008(4)
C30 0.059(5) 0.053(5) 0.052(5) 0.029(4) -0.004(4) 0.022(4)
C9 0.039(5) 0.062(6) 0.083(7) 0.022(5) 0.009(4) 0.021(4)
C31 0.083(7) 0.075(6) 0.039(5) 0.027(4) 0.023(5) 0.037(5)
C29 0.053(5) 0.070(6) 0.091(7) 0.044(5) 0.026(5) 0.039(5)
C39 0.103(8) 0.050(5) 0.042(5) -0.001(4) -0.001(5) 0.020(5)
C3 0.093(7) 0.084(7) 0.042(5) 0.030(5) 0.024(5) 0.044(6)
C2 0.082(7) 0.086(7) 0.065(6) 0.047(6) 0.037(6) 0.043(6)
C37 0.068(6) 0.052(6) 0.067(7) -0.028(5) 0.018(5) -0.005(5)
C23 0.132(10) 0.035(5) 0.073(7) -0.002(5) 0.012(7) 0.028(7)
C22 0.071(6) 0.046(6) 0.086(7) 0.022(5) 0.017(6) 0.002(5)
C36 0.084(7) 0.075(7) 0.031(5) -0.014(5) 0.001(4) 0.005(5)
C24 0.119(9) 0.059(7) 0.073(7) -0.004(5) 0.032(6) 0.045(7)
C38 0.130(9) 0.039(5) 0.063(7) -0.009(5) -0.001(6) 0.010(6)

loop_
_atom_type_symbol
_atom_type_description
_atom_type_scat_dispersion_real
_atom_type_scat_dispersion_imag
_atom_type_scat_source
C C 0.0033 0.0016 'International Tables Vol C Tables 4.2.6.8 and 6.1.1.4'
H H 0.0000 0.0000 'International Tables Vol C Tables 4.2.6.8 and 6.1.1.4'
N N 0.0061 0.0033 'International Tables Vol C Tables 4.2.6.8 and 6.1.1.4'
S S 0.1246 0.1234 'International Tables Vol C Tables 4.2.6.8 and 6.1.1.4'

loop_
_geom_angle_atom_site_label_1
_geom_angle_atom_site_label_2
_geom_angle_atom_site_label_3
_geom_angle
_geom_angle_site_symmetry_1
_geom_angle_site_symmetry_3
_geom_angle_publ_flag
C18 S1 C6 100.5(3) . . ?
C19 N3 C26 106.3(5) . . ?
C19 N3 C20 128.3(5) . . ?
C26 N3 C20 125.4(5) . . ?
C19 N2 C33 106.8(5) . . ?
C13 N1 C5 122.5(6) . . ?
C13 N1 C7 116.9(5) . . ?
C5 N1 C7 118.4(5) . . ?
C28 C27 C32 117.7(6) . . ?
C28 C27 C26 121.1(6) . . ?
C32 C27 C26 121.1(6) . . ?
C33 C26 N3 105.8(5) . . ?
C33 C26 C27 132.5(6) . . ?
N3 C26 C27 121.6(5) . . ?
C14 C13 C18 117.6(6) . . ?
C14 C13 N1 121.7(6) . . ?
C18 C13 N1 120.6(6) . . ?
C18 C17 C16 122.4(6) . . ?
C18 C17 H17 118.8 . . ?
C16 C17 H17 118.8 . . ?
C21 C20 C25 121.9(7) . . ?
C21 C20 N3 119.5(6) . . ?
C25 C20 N3 118.7(6) . . ?
C8 C7 C12 120.4(7) . . ?
C8 C7 N1 118.4(6) . . ?
C12 C7 N1 121.2(6) . . ?
C35 C34 C39 116.4(7) . . ?
C35 C34 C33 124.7(6) . . ?
C39 C34 C33 118.9(6) . . ?
N2 C19 N3 110.9(5) . . ?
N2 C19 C16 122.5(6) . . ?
N3 C19 C16 126.6(6) . . ?
C15 C16 C17 117.1(6) . . ?
C15 C16 C19 125.7(6) . . ?
C17 C16 C19 117.0(6) . . ?
C6 C5 C4 117.8(7) . . ?
C6 C5 N1 121.4(6) . . ?
C4 C5 N1 120.7(7) . . ?
C17 C18 C13 120.0(6) . . ?
C17 C18 S1 117.9(5) . . ?
C13 C18 S1 121.6(5) . . ?
C26 C33 N2 110.2(5) . . ?
C26 C33 C34 130.8(6) . . ?
N2 C33 C34 119.0(6) . . ?
C1 C6 C5 121.2(7) . . ?
C1 C6 S1 117.6(6) . . ?
C5 C6 S1 120.9(5) . . ?
C7 C8 C9 119.3(7) . . ?
C7 C8 H8 120.3 . . ?
C9 C8 H8 120.3 . . ?
C20 C21 C22 118.2(8) . . ?
C20 C21 H21 120.9 . . ?
C22 C21 H21 120.9 . . ?
C16 C15 C14 120.8(6) . . ?
C16 C15 H15 119.6 . . ?
C14 C15 H15 119.6 . . ?
C6 C1 C2 120.4(8) . . ?
C6 C1 H1 119.8 . . ?
C2 C1 H1 119.8 . . ?
C27 C28 C29 120.5(7) . . ?
C27 C28 H28 119.7 . . ?
C29 C28 H28 119.7 . . ?
C13 C14 C15 122.0(6) . . ?
C13 C14 H14 119.0 . . ?
C15 C14 H14 119.0 . . ?
C7 C12 C11 119.2(8) . . ?
C7 C12 H12 120.4 . . ?
C11 C12 H12 120.4 . . ?
C10 C11 C12 120.3(8) . . ?
C10 C11 H11 119.9 . . ?
C12 C11 H11 119.9 . . ?
C31 C32 C27 121.4(7) . . ?
C31 C32 H32 119.3 . . ?
C27 C32 H32 119.3 . . ?
C3 C4 C5 120.4(8) . . ?
C3 C4 H4 119.8 . . ?
C5 C4 H4 119.8 . . ?
C20 C25 C24 118.6(8) . . ?
C20 C25 H25 120.7 . . ?
C24 C25 H25 120.7 . . ?
C9 C10 C11 120.1(8) . . ?
C9 C10 H10 120.0 . . ?
C11 C10 H10 120.0 . . ?
C34 C35 C36 121.1(8) . . ?
C34 C35 H35 119.5 . . ?
C36 C35 H35 119.5 . . ?
C29 C30 C31 120.6(7) . . ?
C29 C30 H30 119.7 . . ?
C31 C30 H30 119.7 . . ?
C10 C9 C8 120.7(8) . . ?
C10 C9 H9 119.7 . . ?
C8 C9 H9 119.7 . . ?
C30 C31 C32 119.6(8) . . ?
C30 C31 H31 120.2 . . ?
C32 C31 H31 120.2 . . ?
C30 C29 C28 120.3(8) . . ?
C30 C29 H29 119.8 . . ?
C28 C29 H29 119.8 . . ?
C38 C39 C34 122.2(8) . . ?
C38 C39 H39 118.9 . . ?
C34 C39 H39 118.9 . . ?
C2 C3 C4 121.2(8) . . ?
C2 C3 H3 119.4 . . ?
C4 C3 H3 119.4 . . ?
C3 C2 C1 118.8(8) . . ?
C3 C2 H2 120.6 . . ?
C1 C2 H2 120.6 . . ?
C38 C37 C36 119.1(8) . . ?
C38 C37 H37 120.4 . . ?
C36 C37 H37 120.4 . . ?
C24 C23 C22 120.6(9) . . ?
C24 C23 H23 119.7 . . ?
C22 C23 H23 119.7 . . ?
C23 C22 C21 120.3(9) . . ?
C23 C22 H22 119.8 . . ?
C21 C22 H22 119.8 . . ?
C37 C36 C35 120.6(8) . . ?
C37 C36 H36 119.7 . . ?
C35 C36 H36 119.7 . . ?
C23 C24 C25 120.4(9) . . ?
C23 C24 H24 119.8 . . ?
C25 C24 H24 119.8 . . ?
C37 C38 C39 120.5(9) . . ?
C37 C38 H38 119.7 . . ?
C39 C38 H38 119.7 . . ?

loop_
_geom_bond_atom_site_label_1
_geom_bond_atom_site_label_2
_geom_bond_distance
_geom_bond_site_symmetry_2
_geom_bond_publ_flag
S1 C18 1.780(6) . ?
S1 C6 1.785(7) . ?
N3 C19 1.398(8) . ?
N3 C26 1.407(8) . ?
N3 C20 1.460(8) . ?
N2 C19 1.322(8) . ?
N2 C33 1.387(8) . ?
N1 C13 1.425(8) . ?
N1 C5 1.443(9) . ?
N1 C7 1.463(9) . ?
C27 C28 1.390(9) . ?
C27 C32 1.390(9) . ?
C27 C26 1.497(8) . ?
C26 C33 1.377(9) . ?
C13 C14 1.388(9) . ?
C13 C18 1.410(9) . ?
C17 C18 1.398(9) . ?
C17 C16 1.399(9) . ?
C17 H17 0.9300 . ?
C20 C21 1.375(10) . ?
C20 C25 1.377(10) . ?
C7 C8 1.387(9) . ?
C7 C12 1.388(10) . ?
C34 C35 1.388(10) . ?
C34 C39 1.394(10) . ?
C34 C33 1.489(9) . ?
C19 C16 1.490(9) . ?
C16 C15 1.398(9) . ?
C5 C6 1.400(10) . ?
C5 C4 1.405(10) . ?
C6 C1 1.386(10) . ?
C8 C9 1.391(11) . ?
C8 H8 0.9300 . ?
C21 C22 1.406(12) . ?
C21 H21 0.9300 . ?
C15 C14 1.401(9) . ?
C15 H15 0.9300 . ?
C1 C2 1.393(12) . ?
C1 H1 0.9300 . ?
C28 C29 1.394(10) . ?
C28 H28 0.9300 . ?
C14 H14 0.9300 . ?
C12 C11 1.394(12) . ?
C12 H12 0.9300 . ?
C11 C10 1.382(12) . ?
C11 H11 0.9300 . ?
C32 C31 1.390(10) . ?
C32 H32 0.9300 . ?
C4 C3 1.387(11) . ?
C4 H4 0.9300 . ?
C25 C24 1.397(11) . ?
C25 H25 0.9300 . ?
C10 C9 1.369(12) . ?
C10 H10 0.9300 . ?
C35 C36 1.401(11) . ?
C35 H35 0.9300 . ?
C30 C29 1.362(12) . ?
C30 C31 1.365(12) . ?
C30 H30 0.9300 . ?
C9 H9 0.9300 . ?
C31 H31 0.9300 . ?
C29 H29 0.9300 . ?
C39 C38 1.380(11) . ?
C39 H39 0.9300 . ?
C3 C2 1.382(13) . ?
C3 H3 0.9300 . ?
C2 H2 0.9300 . ?
C37 C38 1.364(13) . ?
C37 C36 1.369(13) . ?
C37 H37 0.9300 . ?
C23 C24 1.366(14) . ?
C23 C22 1.368(14) . ?
C23 H23 0.9300 . ?
C22 H22 0.9300 . ?
C36 H36 0.9300 . ?
C24 H24 0.9300 . ?
C38 H38 0.9300 . ?

loop_
_geom_torsion_atom_site_label_1
_geom_torsion_atom_site_label_2
_geom_torsion_atom_site_label_3
_geom_torsion_atom_site_label_4
_geom_torsion
_geom_torsion_site_symmetry_1
_geom_torsion_site_symmetry_2
_geom_torsion_site_symmetry_3
_geom_torsion_site_symmetry_4
_geom_torsion_publ_flag
C19 N3 C26 C33 -0.1(7) . . . . ?
C20 N3 C26 C33 -178.0(6) . . . . ?
C19 N3 C26 C27 177.2(6) . . . . ?
C20 N3 C26 C27 -0.7(10) . . . . ?
C28 C27 C26 C33 95.8(9) . . . . ?
C32 C27 C26 C33 -80.2(10) . . . . ?
C28 C27 C26 N3 -80.7(8) . . . . ?
C32 C27 C26 N3 103.3(8) . . . . ?
C5 N1 C13 C14 157.2(7) . . . . ?
C7 N1 C13 C14 -5.7(10) . . . . ?
C5 N1 C13 C18 -25.3(10) . . . . ?
C7 N1 C13 C18 171.8(6) . . . . ?
C19 N3 C20 C21 94.2(8) . . . . ?
C26 N3 C20 C21 -88.4(8) . . . . ?
C19 N3 C20 C25 -85.7(8) . . . . ?
C26 N3 C20 C25 91.7(8) . . . . ?
C13 N1 C7 C8 -94.5(7) . . . . ?
C5 N1 C7 C8 101.8(7) . . . . ?
C13 N1 C7 C12 85.2(8) . . . . ?
C5 N1 C7 C12 -78.5(8) . . . . ?
C33 N2 C19 N3 -0.5(7) . . . . ?
C33 N2 C19 C16 179.1(6) . . . . ?
C26 N3 C19 N2 0.4(7) . . . . ?
C20 N3 C19 N2 178.2(6) . . . . ?
C26 N3 C19 C16 -179.2(6) . . . . ?
C20 N3 C19 C16 -1.4(11) . . . . ?
C18 C17 C16 C15 -0.2(10) . . . . ?
C18 C17 C16 C19 175.4(6) . . . . ?
N2 C19 C16 C15 157.6(7) . . . . ?
N3 C19 C16 C15 -22.9(11) . . . . ?
N2 C19 C16 C17 -17.5(10) . . . . ?
N3 C19 C16 C17 162.0(6) . . . . ?
C13 N1 C5 C6 26.1(9) . . . . ?
C7 N1 C5 C6 -171.2(6) . . . . ?
C13 N1 C5 C4 -155.9(7) . . . . ?
C7 N1 C5 C4 6.8(9) . . . . ?
C16 C17 C18 C13 1.8(10) . . . . ?
C16 C17 C18 S1 -171.1(5) . . . . ?
C14 C13 C18 C17 -1.5(10) . . . . ?
N1 C13 C18 C17 -179.2(6) . . . . ?
C14 C13 C18 S1 171.2(5) . . . . ?
N1 C13 C18 S1 -6.5(9) . . . . ?
C6 S1 C18 C17 -158.1(5) . . . . ?
C6 S1 C18 C13 29.0(6) . . . . ?
N3 C26 C33 N2 -0.1(7) . . . . ?
C27 C26 C33 N2 -177.0(7) . . . . ?
N3 C26 C33 C34 179.1(6) . . . . ?
C27 C26 C33 C34 2.2(13) . . . . ?
C19 N2 C33 C26 0.4(8) . . . . ?
C19 N2 C33 C34 -178.9(6) . . . . ?
C35 C34 C33 C26 13.1(12) . . . . ?
C39 C34 C33 C26 -167.6(8) . . . . ?
C35 C34 C33 N2 -167.8(7) . . . . ?
C39 C34 C33 N2 11.5(10) . . . . ?
C4 C5 C6 C1 1.1(10) . . . . ?
N1 C5 C6 C1 179.1(6) . . . . ?
C4 C5 C6 S1 -172.9(5) . . . . ?
N1 C5 C6 S1 5.2(9) . . . . ?
C18 S1 C6 C1 157.7(6) . . . . ?
C18 S1 C6 C5 -28.2(6) . . . . ?
C12 C7 C8 C9 0.6(10) . . . . ?
N1 C7 C8 C9 -179.7(6) . . . . ?
C25 C20 C21 C22 2.2(11) . . . . ?
N3 C20 C21 C22 -177.6(7) . . . . ?
C17 C16 C15 C14 -1.8(10) . . . . ?
C19 C16 C15 C14 -176.9(7) . . . . ?
C5 C6 C1 C2 -1.9(11) . . . . ?
S1 C6 C1 C2 172.2(6) . . . . ?
C32 C27 C28 C29 0.5(11) . . . . ?
C26 C27 C28 C29 -175.6(7) . . . . ?
C18 C13 C14 C15 -0.4(11) . . . . ?
N1 C13 C14 C15 177.2(7) . . . . ?
C16 C15 C14 C13 2.1(11) . . . . ?
C8 C7 C12 C11 -0.5(10) . . . . ?
N1 C7 C12 C11 179.8(6) . . . . ?
C7 C12 C11 C10 0.0(11) . . . . ?
C28 C27 C32 C31 -0.1(11) . . . . ?
C26 C27 C32 C31 176.0(7) . . . . ?
C6 C5 C4 C3 0.7(11) . . . . ?
N1 C5 C4 C3 -177.4(7) . . . . ?
C21 C20 C25 C24 -1.6(11) . . . . ?
N3 C20 C25 C24 178.3(7) . . . . ?
C12 C11 C10 C9 0.4(12) . . . . ?
C39 C34 C35 C36 -0.7(13) . . . . ?
C33 C34 C35 C36 178.6(8) . . . . ?
C11 C10 C9 C8 -0.4(12) . . . . ?
C7 C8 C9 C10 -0.1(12) . . . . ?
C29 C30 C31 C32 0.2(13) . . . . ?
C27 C32 C31 C30 -0.2(13) . . . . ?
C31 C30 C29 C28 0.1(14) . . . . ?
C27 C28 C29 C30 -0.5(13) . . . . ?
C35 C34 C39 C38 0.6(14) . . . . ?
C33 C34 C39 C38 -178.7(9) . . . . ?
C5 C4 C3 C2 -1.7(13) . . . . ?
C4 C3 C2 C1 0.8(14) . . . . ?
C6 C1 C2 C3 1.0(13) . . . . ?
C24 C23 C22 C21 1.1(15) . . . . ?
C20 C21 C22 C23 -2.0(13) . . . . ?
C38 C37 C36 C35 -1.2(16) . . . . ?
C34 C35 C36 C37 1.0(15) . . . . ?
C22 C23 C24 C25 -0.4(15) . . . . ?
C20 C25 C24 C23 0.6(13) . . . . ?
C36 C37 C38 C39 1.1(17) . . . . ?
C34 C39 C38 C37 -0.8(17) . . . . ?
